data_4028076
loop_
_publ_author_name
'Olivier St-Jean'
'Michel Pr\'evost'
'Yvan Guindon'

_publ_section_title
;
 Study of the Endocyclic versus Exocyclic C-O Bond Cleavage Pathways of
 \a- and \b-Methyl Furanosides
;
_journal_name_full 'Journal of Organic Chemistry'
_journal_page_first 2935
_journal_page_last 2946
_journal_paper_doi 10.1021/jo3027438
_journal_volume 78
_journal_year 2013
_chemical_absolute_configuration rmad
_chemical_compound_source 'Synthesized by the authors. See text'
_chemical_formula_moiety 'C40 H40 O6 S'
_chemical_formula_sum 'C40 H40 O6 S'
_chemical_formula_weight 648.78
_chemical_name_systematic
; 
 ? 
;
_space_group_IT_number 1
_symmetry_cell_setting triclinic
_symmetry_space_group_name_Hall 'P 1'
_symmetry_space_group_name_H-M 'P 1'
_atom_sites_solution_hydrogens geom
_atom_sites_solution_primary direct
_atom_sites_solution_secondary difmap
_audit_creation_method SHELXL-97
_cell_angle_alpha 66.010(3)
_cell_angle_beta 68.622(3)
_cell_angle_gamma 67.713(3)
_cell_formula_units_Z 1
_cell_length_a 8.9185(11)
_cell_length_b 10.0484(13)
_cell_length_c 11.7694(15)
_cell_measurement_reflns_used 6446
_cell_measurement_temperature 200
_cell_measurement_theta_max 26.19
_cell_measurement_theta_min 2.31
_cell_volume 863.60(19)
_computing_cell_refinement 'SAINT V7.34A (Bruker AXS, 2006)'
_computing_data_collection 'APEX2 v2.4-0 (Bruker AXS, 2007)'
_computing_data_reduction 'SAINT V7.34A (Bruker AXS, 2006)'
_computing_molecular_graphics 'SHELXTL v6.12 (Bruker AXS, 2001)'
_computing_publication_material 'UdMX (Maris, 2004)'
_computing_structure_refinement 'SHELXL97 (Sheldrick, 2008)'
_computing_structure_solution 'SHELXS97 (Sheldrick, 2008)'
_diffrn_ambient_temperature 200
_diffrn_detector_area_resol_mean 8.3
_diffrn_measured_fraction_theta_full 0.999
_diffrn_measured_fraction_theta_max 0.999
_diffrn_measurement_device_type 'Bruker APEX II'
_diffrn_measurement_method \w
_diffrn_radiation_monochromator Graphite
_diffrn_radiation_source 'x-ray sealed tube'
_diffrn_radiation_type MoK\a
_diffrn_radiation_wavelength 0.71073
_diffrn_reflns_av_R_equivalents 0.025
_diffrn_reflns_av_sigmaI/netI 0.0383
_diffrn_reflns_limit_h_max 11
_diffrn_reflns_limit_h_min -11
_diffrn_reflns_limit_k_max 13
_diffrn_reflns_limit_k_min -13
_diffrn_reflns_limit_l_max 15
_diffrn_reflns_limit_l_min -15
_diffrn_reflns_number 17729
_diffrn_reflns_theta_full 27.50
_diffrn_reflns_theta_max 27.50
_diffrn_reflns_theta_min 1.96
_diffrn_standards_decay_% 1.20
_diffrn_standards_interval_time 900
_diffrn_standards_number 308
_exptl_absorpt_coefficient_mu 0.140
_exptl_absorpt_correction_T_max 0.9833
_exptl_absorpt_correction_T_min 0.8850
_exptl_absorpt_correction_type multi-scan
_exptl_absorpt_process_details 'Sadabs (Sheldrick, 1996)'
_exptl_crystal_colour Colorless
_exptl_crystal_density_diffrn 1.247
_exptl_crystal_description block
_exptl_crystal_F_000 344
_exptl_crystal_size_max 0.23
_exptl_crystal_size_mid 0.12
_exptl_crystal_size_min 0.12
_refine_diff_density_max 0.252
_refine_diff_density_min -0.164
_refine_diff_density_rms 0.029
_refine_ls_abs_structure_details 'Flack H D (1983), 3923 Friedel Pairs'
_refine_ls_abs_structure_Flack 0.04(4)
_refine_ls_extinction_method none
_refine_ls_goodness_of_fit_ref 1.030
_refine_ls_hydrogen_treatment constr
_refine_ls_matrix_type full
_refine_ls_number_parameters 425
_refine_ls_number_reflns 7900
_refine_ls_number_restraints 3
_refine_ls_restrained_S_all 1.029
_refine_ls_R_factor_all 0.0435
_refine_ls_R_factor_gt 0.0360
_refine_ls_shift/su_max 0.000
_refine_ls_shift/su_mean 0.000
_refine_ls_structure_factor_coef Fsqd
_refine_ls_weighting_details 'calc w=1/[\s^2^(Fo^2^)+(0.0317P)^2^] where P=(Fo^2^+2Fc^2^)/3'
_refine_ls_weighting_scheme calc
_refine_ls_wR_factor_gt 0.0724
_refine_ls_wR_factor_ref 0.0752
_reflns_number_gt 6726
_reflns_number_total 7900
_reflns_threshold_expression I>2\s(I)
_cod_data_source_file jo3027438_si_002.cif
_cod_data_source_block guin58
_cod_database_code 4028076

loop_
_symmetry_equiv_pos_as_xyz
'x, y, z'

loop_
_atom_site_label
_atom_site_type_symbol
_atom_site_fract_x
_atom_site_fract_y
_atom_site_fract_z
_atom_site_U_iso_or_equiv
_atom_site_adp_type
_atom_site_occupancy
_atom_site_symmetry_multiplicity
_atom_site_calc_flag
_atom_site_refinement_flags
S1 S 0.21658(5) 0.81619(5) 0.33675(4) 0.04109(11) Uani 1 1 d .
C1 C 0.4236(2) 0.81974(18) 0.22728(15) 0.0327(3) Uani 1 1 d .
H1 H 0.5044 0.7870 0.2804 0.039 Uiso 1 1 calc R
C2 C 0.48123(19) 0.70718(17) 0.15211(14) 0.0303(3) Uani 1 1 d .
H2 H 0.3847 0.7155 0.1232 0.036 Uiso 1 1 calc R
C3 C 0.54132(18) 0.54414(17) 0.23422(14) 0.0305(3) Uani 1 1 d .
H3 H 0.4465 0.5139 0.3073 0.037 Uiso 1 1 calc R
C4 C 0.61256(19) 0.43642(18) 0.15390(15) 0.0347(4) Uani 1 1 d .
H4 H 0.7010 0.4737 0.0778 0.042 Uiso 1 1 calc R
C5 C 0.6876(2) 0.27394(18) 0.22318(16) 0.0397(4) Uani 1 1 d .
H5A H 0.7237 0.2119 0.1658 0.048 Uiso 1 1 calc R
H5B H 0.7876 0.2663 0.2461 0.048 Uiso 1 1 calc R
O11 O 0.43177(15) 0.96309(12) 0.14024(11) 0.0422(3) Uani 1 1 d .
C12 C 0.4176(3) 1.0683(2) 0.1981(2) 0.0644(6) Uani 1 1 d .
H12A H 0.3071 1.0863 0.2577 0.097 Uiso 1 1 calc R
H12B H 0.4316 1.1639 0.1314 0.097 Uiso 1 1 calc R
H12C H 0.5044 1.0273 0.2451 0.097 Uiso 1 1 calc R
C13 C 0.0922(2) 0.85952(19) 0.23037(16) 0.0373(4) Uani 1 1 d .
C14 C 0.0815(2) 0.9885(2) 0.12544(18) 0.0475(4) Uani 1 1 d .
H14 H 0.1413 1.0584 0.1074 0.057 Uiso 1 1 calc R
C15 C -0.0177(2) 1.0155(3) 0.04623(19) 0.0587(5) Uani 1 1 d .
H15 H -0.0225 1.1022 -0.0279 0.070 Uiso 1 1 calc R
C16 C -0.1094(3) 0.9163(3) 0.0753(2) 0.0648(6) Uani 1 1 d .
H16 H -0.1776 0.9352 0.0215 0.078 Uiso 1 1 calc R
C17 C -0.1018(3) 0.7902(3) 0.1823(2) 0.0609(6) Uani 1 1 d .
H17 H -0.1664 0.7232 0.2033 0.073 Uiso 1 1 calc R
C18 C -0.0004(2) 0.7612(2) 0.2588(2) 0.0505(5) Uani 1 1 d .
H18 H 0.0061 0.6731 0.3317 0.061 Uiso 1 1 calc R
O21 O 0.61342(13) 0.74139(12) 0.04201(9) 0.0354(3) Uani 1 1 d .
C22 C 0.5515(2) 0.8282(2) -0.07192(15) 0.0458(4) Uani 1 1 d .
H22A H 0.4593 0.9181 -0.0574 0.055 Uiso 1 1 calc R
H22B H 0.5075 0.7658 -0.0922 0.055 Uiso 1 1 calc R
C23 C 0.6916(2) 0.8770(2) -0.18128(15) 0.0399(4) Uani 1 1 d .
C24 C 0.7278(3) 1.0079(2) -0.20592(19) 0.0560(5) Uani 1 1 d .
H24 H 0.6640 1.0710 -0.1530 0.067 Uiso 1 1 calc R
C25 C 0.8631(3) 1.0491(3) -0.3125(2) 0.0671(6) Uani 1 1 d .
H25 H 0.8907 1.1395 -0.3311 0.080 Uiso 1 1 calc R
C26 C 0.9516(3) 0.9561(3) -0.3870(2) 0.0629(6) Uani 1 1 d .
H26 H 1.0422 0.9821 -0.4572 0.076 Uiso 1 1 calc R
C27 C 0.9130(3) 0.8278(3) -0.3629(2) 0.0684(6) Uani 1 1 d .
H27 H 0.9741 0.7659 -0.4171 0.082 Uiso 1 1 calc R
C28 C 0.7861(3) 0.7880(2) -0.26045(17) 0.0537(5) Uani 1 1 d .
H28 H 0.7617 0.6963 -0.2428 0.064 Uiso 1 1 calc R
O31 O 0.67358(12) 0.53162(12) 0.28259(9) 0.0340(3) Uani 1 1 d .
C32 C 0.6507(2) 0.4609(2) 0.41856(15) 0.0424(4) Uani 1 1 d .
H32A H 0.6280 0.3622 0.4439 0.051 Uiso 1 1 calc R
H32B H 0.5539 0.5257 0.4644 0.051 Uiso 1 1 calc R
C33 C 0.8071(2) 0.43765(18) 0.45379(16) 0.0393(4) Uani 1 1 d .
C34 C 0.9636(2) 0.3748(2) 0.38648(18) 0.0450(4) Uani 1 1 d .
H34 H 0.9738 0.3476 0.3150 0.054 Uiso 1 1 calc R
C35 C 1.1058(3) 0.3511(2) 0.4219(2) 0.0569(5) Uani 1 1 d .
H35 H 1.2129 0.3080 0.3748 0.068 Uiso 1 1 calc R
C36 C 1.0924(3) 0.3898(2) 0.5254(2) 0.0651(6) Uani 1 1 d .
H36 H 1.1901 0.3749 0.5489 0.078 Uiso 1 1 calc R
C37 C 0.9373(3) 0.4500(2) 0.5946(2) 0.0640(6) Uani 1 1 d .
H37 H 0.9277 0.4748 0.6672 0.077 Uiso 1 1 calc R
C38 C 0.7947(3) 0.4749(2) 0.55871(17) 0.0491(5) Uani 1 1 d .
H38 H 0.6879 0.5177 0.6063 0.059 Uiso 1 1 calc R
O41 O 0.47515(13) 0.44933(13) 0.10826(10) 0.0340(2) Uani 1 1 d .
O42 O 0.65394(16) 0.40719(17) -0.07408(12) 0.0588(4) Uani 1 1 d .
C41 C 0.5139(2) 0.43214(19) -0.00755(16) 0.0399(4) Uani 1 1 d .
C42 C 0.3613(2) 0.44680(19) -0.04140(15) 0.0376(4) Uani 1 1 d .
C43 C 0.2020(2) 0.5094(2) 0.02230(17) 0.0467(4) Uani 1 1 d .
H43 H 0.1870 0.5472 0.0888 0.056 Uiso 1 1 calc R
C44 C 0.0641(3) 0.5173(3) -0.0103(2) 0.0629(6) Uani 1 1 d .
H44 H -0.0451 0.5623 0.0328 0.075 Uiso 1 1 calc R
C45 C 0.0845(3) 0.4603(3) -0.1047(2) 0.0702(7) Uani 1 1 d .
H45 H -0.0106 0.4642 -0.1256 0.084 Uiso 1 1 calc R
C46 C 0.2425(3) 0.3976(3) -0.1688(2) 0.0702(7) Uani 1 1 d .
H46 H 0.2564 0.3581 -0.2340 0.084 Uiso 1 1 calc R
C47 C 0.3824(3) 0.3920(2) -0.13846(18) 0.0548(5) Uani 1 1 d .
H47 H 0.4917 0.3508 -0.1841 0.066 Uiso 1 1 calc R
O51 O 0.57008(14) 0.21702(12) 0.33638(11) 0.0397(3) Uani 1 1 d .
C52 C 0.6495(2) 0.0687(2) 0.40865(19) 0.0495(5) Uani 1 1 d .
H52A H 0.7357 0.0746 0.4394 0.059 Uiso 1 1 calc R
H52B H 0.7052 0.0026 0.3532 0.059 Uiso 1 1 calc R
C53 C 0.5220(2) 0.0037(2) 0.52039(18) 0.0451(4) Uani 1 1 d .
C54 C 0.4973(3) -0.1313(2) 0.5361(2) 0.0638(6) Uani 1 1 d .
H54 H 0.5610 -0.1828 0.4742 0.077 Uiso 1 1 calc R
C55 C 0.3807(4) -0.1920(3) 0.6412(3) 0.0813(8) Uani 1 1 d .
H55 H 0.3653 -0.2852 0.6518 0.098 Uiso 1 1 calc R
C56 C 0.2864(3) -0.1165(3) 0.7309(3) 0.0790(8) Uani 1 1 d .
H56 H 0.2057 -0.1575 0.8030 0.095 Uiso 1 1 calc R
C57 C 0.3097(3) 0.0160(3) 0.7156(2) 0.0722(7) Uani 1 1 d .
H57 H 0.2444 0.0682 0.7768 0.087 Uiso 1 1 calc R
C58 C 0.4270(3) 0.0754(2) 0.6124(2) 0.0579(5) Uani 1 1 d .
H58 H 0.4433 0.1674 0.6040 0.069 Uiso 1 1 calc R

loop_
_atom_site_aniso_label
_atom_site_aniso_U_11
_atom_site_aniso_U_22
_atom_site_aniso_U_33
_atom_site_aniso_U_23
_atom_site_aniso_U_13
_atom_site_aniso_U_12
S1 0.0410(2) 0.0468(2) 0.0325(2) -0.01645(18) -0.00113(17) -0.01201(19)
C1 0.0350(8) 0.0324(8) 0.0347(8) -0.0093(7) -0.0117(7) -0.0116(7)
C2 0.0258(8) 0.0374(9) 0.0312(8) -0.0120(7) -0.0074(6) -0.0104(7)
C3 0.0264(8) 0.0366(9) 0.0314(8) -0.0117(7) -0.0058(6) -0.0114(7)
C4 0.0263(8) 0.0422(9) 0.0409(9) -0.0175(8) -0.0056(7) -0.0124(7)
C5 0.0289(9) 0.0408(10) 0.0516(10) -0.0214(8) -0.0083(8) -0.0059(7)
O11 0.0499(7) 0.0350(6) 0.0448(7) -0.0083(5) -0.0125(6) -0.0185(5)
C12 0.0897(16) 0.0430(11) 0.0764(15) -0.0201(10) -0.0266(13) -0.0273(11)
C13 0.0269(8) 0.0400(10) 0.0422(9) -0.0201(8) -0.0019(7) -0.0045(7)
C14 0.0313(9) 0.0541(11) 0.0524(11) -0.0192(9) -0.0042(8) -0.0097(8)
C15 0.0406(11) 0.0695(14) 0.0497(11) -0.0187(10) -0.0108(9) 0.0016(10)
C16 0.0399(11) 0.0912(18) 0.0765(15) -0.0495(15) -0.0181(11) -0.0028(11)
C17 0.0423(11) 0.0640(14) 0.0872(16) -0.0379(13) -0.0153(11) -0.0109(10)
C18 0.0377(10) 0.0496(11) 0.0635(12) -0.0239(10) -0.0049(9) -0.0117(9)
O21 0.0288(6) 0.0428(7) 0.0275(5) -0.0049(5) -0.0069(4) -0.0091(5)
C22 0.0411(10) 0.0596(12) 0.0306(9) -0.0075(8) -0.0106(8) -0.0127(9)
C23 0.0373(10) 0.0399(10) 0.0294(8) -0.0019(7) -0.0109(7) -0.0040(8)
C24 0.0655(14) 0.0457(11) 0.0524(12) -0.0107(9) -0.0226(10) -0.0080(10)
C25 0.0830(17) 0.0521(13) 0.0676(15) 0.0067(11) -0.0388(13) -0.0281(12)
C26 0.0573(13) 0.0742(15) 0.0454(11) -0.0091(11) -0.0074(10) -0.0207(11)
C27 0.0690(15) 0.0715(15) 0.0492(12) -0.0187(11) 0.0000(11) -0.0171(12)
C28 0.0579(13) 0.0500(11) 0.0376(10) -0.0094(9) -0.0055(9) -0.0091(10)
O31 0.0321(6) 0.0403(6) 0.0324(6) -0.0065(5) -0.0127(5) -0.0134(5)
C32 0.0470(10) 0.0488(10) 0.0319(8) -0.0081(8) -0.0111(8) -0.0170(9)
C33 0.0511(11) 0.0317(9) 0.0379(9) -0.0066(7) -0.0207(8) -0.0094(8)
C34 0.0497(11) 0.0446(10) 0.0475(10) -0.0189(8) -0.0197(9) -0.0077(9)
C35 0.0505(12) 0.0525(12) 0.0703(14) -0.0223(11) -0.0298(11) 0.0009(10)
C36 0.0752(16) 0.0512(13) 0.0873(16) -0.0193(12) -0.0578(14) -0.0031(12)
C37 0.0888(17) 0.0549(13) 0.0675(14) -0.0249(11) -0.0493(13) -0.0044(12)
C38 0.0621(13) 0.0424(10) 0.0468(10) -0.0185(9) -0.0242(9) -0.0030(9)
O41 0.0289(6) 0.0424(6) 0.0356(6) -0.0185(5) -0.0050(5) -0.0104(5)
O42 0.0429(8) 0.0885(11) 0.0507(8) -0.0409(8) 0.0043(6) -0.0182(7)
C41 0.0453(10) 0.0391(10) 0.0371(9) -0.0166(8) -0.0060(8) -0.0122(8)
C42 0.0468(10) 0.0341(9) 0.0350(9) -0.0077(7) -0.0145(8) -0.0136(8)
C43 0.0457(11) 0.0548(11) 0.0473(10) -0.0216(9) -0.0149(9) -0.0125(9)
C44 0.0517(13) 0.0770(15) 0.0715(14) -0.0297(12) -0.0252(11) -0.0128(11)
C45 0.0728(16) 0.0848(17) 0.0779(15) -0.0303(14) -0.0443(13) -0.0175(13)
C46 0.0912(19) 0.0784(16) 0.0665(14) -0.0346(13) -0.0410(14) -0.0162(14)
C47 0.0681(13) 0.0560(12) 0.0475(11) -0.0232(10) -0.0215(10) -0.0099(10)
O51 0.0350(6) 0.0322(6) 0.0494(7) -0.0109(5) -0.0145(5) -0.0047(5)
C52 0.0458(11) 0.0349(10) 0.0639(12) -0.0111(9) -0.0249(10) -0.0010(8)
C53 0.0453(11) 0.0359(10) 0.0524(11) -0.0070(8) -0.0263(9) -0.0032(8)
C54 0.0759(15) 0.0483(13) 0.0676(14) -0.0083(11) -0.0298(12) -0.0163(11)
C55 0.098(2) 0.0639(15) 0.0847(18) 0.0095(14) -0.0445(16) -0.0397(15)
C56 0.0620(16) 0.0819(18) 0.0656(16) 0.0205(14) -0.0294(13) -0.0253(14)
C57 0.0611(14) 0.0716(17) 0.0582(14) -0.0070(12) -0.0190(11) -0.0018(12)
C58 0.0556(12) 0.0460(12) 0.0636(13) -0.0122(10) -0.0227(11) -0.0026(10)

loop_
_atom_type_symbol
_atom_type_description
_atom_type_scat_dispersion_real
_atom_type_scat_dispersion_imag
_atom_type_scat_source
C C 0.0033 0.0016 'International Tables Vol C Tables 4.2.6.8 and 6.1.1.4'
H H 0.0000 0.0000 'International Tables Vol C Tables 4.2.6.8 and 6.1.1.4'
O O 0.0106 0.0060 'International Tables Vol C Tables 4.2.6.8 and 6.1.1.4'
S S 0.1246 0.1234 'International Tables Vol C Tables 4.2.6.8 and 6.1.1.4'

loop_
_geom_angle_atom_site_label_1
_geom_angle_atom_site_label_2
_geom_angle_atom_site_label_3
_geom_angle
_geom_angle_publ_flag
C13 S1 C1 102.31(7) y
O11 C1 C2 108.95(12) y
O11 C1 S1 113.55(11) y
C2 C1 S1 110.95(11) y
O11 C1 H1 107.7 ?
C2 C1 H1 107.7 ?
S1 C1 H1 107.7 ?
O21 C2 C3 108.44(12) y
O21 C2 C1 110.74(12) y
C3 C2 C1 111.94(12) y
O21 C2 H2 108.5 ?
C3 C2 H2 108.5 ?
C1 C2 H2 108.5 ?
O31 C3 C2 109.46(12) y
O31 C3 C4 107.09(11) y
C2 C3 C4 110.79(12) y
O31 C3 H3 109.8 ?
C2 C3 H3 109.8 ?
C4 C3 H3 109.8 ?
O41 C4 C5 110.75(13) y
O41 C4 C3 105.86(11) y
C5 C4 C3 115.20(13) y
O41 C4 H4 108.3 ?
C5 C4 H4 108.3 ?
C3 C4 H4 108.3 ?
O51 C5 C4 110.86(13) y
O51 C5 H5A 109.5 ?
C4 C5 H5A 109.5 ?
O51 C5 H5B 109.5 ?
C4 C5 H5B 109.5 ?
H5A C5 H5B 108.1 ?
C1 O11 C12 113.76(13) y
O11 C12 H12A 109.5 ?
O11 C12 H12B 109.5 ?
H12A C12 H12B 109.5 ?
O11 C12 H12C 109.5 ?
H12A C12 H12C 109.5 ?
H12B C12 H12C 109.5 ?
C14 C13 C18 119.87(16) y
C14 C13 S1 122.39(13) y
C18 C13 S1 117.70(14) y
C13 C14 C15 119.48(18) y
C13 C14 H14 120.3 ?
C15 C14 H14 120.3 ?
C16 C15 C14 120.1(2) y
C16 C15 H15 119.9 ?
C14 C15 H15 119.9 ?
C17 C16 C15 120.0(2) y
C17 C16 H16 120 ?
C15 C16 H16 120 ?
C18 C17 C16 120.0(2) y
C18 C17 H17 120 ?
C16 C17 H17 120 ?
C17 C18 C13 120.51(19) y
C17 C18 H18 119.7 ?
C13 C18 H18 119.7 ?
C2 O21 C22 111.18(11) y
O21 C22 C23 108.85(14) y
O21 C22 H22A 109.9 ?
C23 C22 H22A 109.9 ?
O21 C22 H22B 109.9 ?
C23 C22 H22B 109.9 ?
H22A C22 H22B 108.3 ?
C24 C23 C28 119.01(18) y
C24 C23 C22 121.78(18) y
C28 C23 C22 119.21(18) y
C23 C24 C25 119.2(2) y
C23 C24 H24 120.4 ?
C25 C24 H24 120.4 ?
C26 C25 C24 118.8(2) y
C26 C25 H25 120.6 ?
C24 C25 H25 120.6 ?
C27 C26 C25 121.4(2) y
C27 C26 H26 119.3 ?
C25 C26 H26 119.3 ?
C26 C27 C28 119.5(2) y
C26 C27 H27 120.2 ?
C28 C27 H27 120.2 ?
C27 C28 C23 121.9(2) y
C27 C28 H28 119 ?
C23 C28 H28 119 ?
C3 O31 C32 114.48(12) y
O31 C32 C33 108.85(14) y
O31 C32 H32A 109.9 ?
C33 C32 H32A 109.9 ?
O31 C32 H32B 109.9 ?
C33 C32 H32B 109.9 ?
H32A C32 H32B 108.3 ?
C34 C33 C38 118.75(16) y
C34 C33 C32 121.47(15) y
C38 C33 C32 119.74(17) y
C33 C34 C35 120.74(17) y
C33 C34 H34 119.6 ?
C35 C34 H34 119.6 ?
C36 C35 C34 120.1(2) y
C36 C35 H35 120 ?
C34 C35 H35 120 ?
C37 C36 C35 119.89(19) y
C37 C36 H36 120.1 ?
C35 C36 H36 120.1 ?
C36 C37 C38 120.11(19) y
C36 C37 H37 119.9 ?
C38 C37 H37 119.9 ?
C33 C38 C37 120.43(19) y
C33 C38 H38 119.8 ?
C37 C38 H38 119.8 ?
C41 O41 C4 117.12(12) y
O42 C41 O41 123.90(16) y
O42 C41 C42 124.84(15) y
O41 C41 C42 111.27(14) y
C43 C42 C47 119.63(16) y
C43 C42 C41 122.31(15) y
C47 C42 C41 118.04(16) y
C42 C43 C44 120.29(17) y
C42 C43 H43 119.9 ?
C44 C43 H43 119.9 ?
C45 C44 C43 120.2(2) y
C45 C44 H44 119.9 ?
C43 C44 H44 119.9 ?
C44 C45 C46 120.1(2) y
C44 C45 H45 119.9 ?
C46 C45 H45 119.9 ?
C45 C46 C47 120.1(2) y
C45 C46 H46 120 ?
C47 C46 H46 120 ?
C42 C47 C46 119.6(2) y
C42 C47 H47 120.2 ?
C46 C47 H47 120.2 ?
C5 O51 C52 109.98(13) y
O51 C52 C53 109.63(14) y
O51 C52 H52A 109.7 ?
C53 C52 H52A 109.7 ?
O51 C52 H52B 109.7 ?
C53 C52 H52B 109.7 ?
H52A C52 H52B 108.2 ?
C58 C53 C54 118.1(2) y
C58 C53 C52 120.89(18) y
C54 C53 C52 120.98(19) y
C55 C54 C53 120.5(2) y
C55 C54 H54 119.7 ?
C53 C54 H54 119.7 ?
C54 C55 C56 119.9(2) y
C54 C55 H55 120.1 ?
C56 C55 H55 120.1 ?
C57 C56 C55 119.7(2) y
C57 C56 H56 120.1 ?
C55 C56 H56 120.1 ?
C56 C57 C58 120.5(2) y
C56 C57 H57 119.8 ?
C58 C57 H57 119.8 ?
C57 C58 C53 121.2(2) y
C57 C58 H58 119.4 ?
C53 C58 H58 119.4 ?

loop_
_geom_bond_atom_site_label_1
_geom_bond_atom_site_label_2
_geom_bond_distance
_geom_bond_publ_flag
S1 C13 1.7860(18) y
S1 C1 1.8299(16) y
C1 O11 1.3982(19) y
C1 C2 1.539(2) y
C1 H1 1 ?
C2 O21 1.4208(17) y
C2 C3 1.526(2) y
C2 H2 1 ?
C3 O31 1.4318(18) y
C3 C4 1.530(2) y
C3 H3 1 ?
C4 O41 1.4526(18) y
C4 C5 1.505(2) y
C4 H4 1 ?
C5 O51 1.4206(19) y
C5 H5a 0.99 ?
C5 H5b 0.99 ?
O11 C12 1.421(2) y
C12 H12a 0.98 ?
C12 H12b 0.98 ?
C12 H12c 0.98 ?
C13 C14 1.380(2) y
C13 C18 1.385(2) y
C14 C15 1.393(3) y
C14 H14 0.95 ?
C15 C16 1.384(3) y
C15 H15 0.95 ?
C16 C17 1.377(3) y
C16 H16 0.95 ?
C17 C18 1.376(3) y
C17 H17 0.95 ?
C18 H18 0.95 ?
O21 C22 1.4449(18) y
C22 C23 1.496(2) y
C22 H22a 0.99 ?
C22 H22b 0.99 ?
C23 C24 1.364(3) y
C23 C28 1.383(3) y
C24 C25 1.433(3) y
C24 H24 0.95 ?
C25 C26 1.366(3) y
C25 H25 0.95 ?
C26 C27 1.353(3) y
C26 H26 0.95 ?
C27 C28 1.360(3) y
C27 H27 0.95 ?
C28 H28 0.95 ?
O31 C32 1.4334(19) y
C32 C33 1.506(2) y
C32 H32a 0.99 ?
C32 H32b 0.99 ?
C33 C34 1.381(2) y
C33 C38 1.386(2) y
C34 C35 1.384(3) y
C34 H34 0.95 ?
C35 C36 1.375(3) y
C35 H35 0.95 ?
C36 C37 1.374(3) y
C36 H36 0.95 ?
C37 C38 1.387(3) y
C37 H37 0.95 ?
C38 H38 0.95 ?
O41 C41 1.3454(19) y
O42 C41 1.202(2) y
C41 C42 1.493(2) y
C42 C43 1.380(2) y
C42 C47 1.386(2) y
C43 C44 1.382(3) y
C43 H43 0.95 ?
C44 C45 1.373(3) y
C44 H44 0.95 ?
C45 C46 1.375(3) y
C45 H45 0.95 ?
C46 C47 1.394(3) y
C46 H46 0.95 ?
C47 H47 0.95 ?
O51 C52 1.4329(19) y
C52 C53 1.492(3) y
C52 H52a 0.99 ?
C52 H52b 0.99 ?
C53 C58 1.382(3) y
C53 C54 1.384(3) y
C54 C55 1.383(3) y
C54 H54 0.95 ?
C55 C56 1.385(4) y
C55 H55 0.95 ?
C56 C57 1.355(4) y
C56 H56 0.95 ?
C57 C58 1.372(3) y
C57 H57 0.95 ?
C58 H58 0.95 ?

loop_
_geom_torsion_atom_site_label_1
_geom_torsion_atom_site_label_2
_geom_torsion_atom_site_label_3
_geom_torsion_atom_site_label_4
_geom_torsion
_geom_torsion_publ_flag
C13 S1 C1 O11 65.88(12) y
C13 S1 C1 C2 -57.22(12) y
O11 C1 C2 O21 36.43(17) y
S1 C1 C2 O21 162.14(10) y
O11 C1 C2 C3 157.57(12) y
S1 C1 C2 C3 -76.71(14) y
O21 C2 C3 O31 65.49(14) y
C1 C2 C3 O31 -56.97(16) y
O21 C2 C3 C4 -52.39(15) y
C1 C2 C3 C4 -174.85(12) y
O31 C3 C4 O41 178.94(11) y
C2 C3 C4 O41 -61.75(15) y
O31 C3 C4 C5 56.20(16) y
C2 C3 C4 C5 175.52(14) y
O41 C4 C5 O51 -64.54(16) y
C3 C4 C5 O51 55.54(17) y
C2 C1 O11 C12 -166.74(15) y
S1 C1 O11 C12 69.08(17) y
C1 S1 C13 C14 -55.77(15) y
C1 S1 C13 C18 126.61(13) y
C18 C13 C14 C15 -2.5(2) y
S1 C13 C14 C15 179.97(14) y
C13 C14 C15 C16 2.3(3) y
C14 C15 C16 C17 -0.4(3) y
C15 C16 C17 C18 -1.3(3) y
C16 C17 C18 C13 1.1(3) y
C14 C13 C18 C17 0.8(3) y
S1 C13 C18 C17 178.46(16) y
C3 C2 O21 C22 138.88(13) y
C1 C2 O21 C22 -97.93(15) y
C2 O21 C22 C23 173.16(14) y
O21 C22 C23 C24 -87.6(2) y
O21 C22 C23 C28 93.01(19) y
C28 C23 C24 C25 -0.4(3) y
C22 C23 C24 C25 -179.70(17) y
C23 C24 C25 C26 0.3(3) y
C24 C25 C26 C27 0.7(3) y
C25 C26 C27 C28 -1.7(4) y
C26 C27 C28 C23 1.7(3) y
C24 C23 C28 C27 -0.7(3) y
C22 C23 C28 C27 178.70(18) y
C2 C3 O31 C32 128.84(14) y
C4 C3 O31 C32 -110.99(15) y
C3 O31 C32 C33 173.05(13) y
O31 C32 C33 C34 -47.8(2) y
O31 C32 C33 C38 134.53(16) y
C38 C33 C34 C35 -0.8(3) y
C32 C33 C34 C35 -178.51(18) y
C33 C34 C35 C36 0.1(3) y
C34 C35 C36 C37 1.0(3) y
C35 C36 C37 C38 -1.4(3) y
C34 C33 C38 C37 0.3(3) y
C32 C33 C38 C37 178.12(18) y
C36 C37 C38 C33 0.7(3) y
C5 C4 O41 C41 -86.98(16) y
C3 C4 O41 C41 147.50(13) y
C4 O41 C41 O42 -0.1(2) y
C4 O41 C41 C42 179.47(13) y
O42 C41 C42 C43 -164.54(18) y
O41 C41 C42 C43 15.9(2) y
O42 C41 C42 C47 16.9(3) y
O41 C41 C42 C47 -162.59(15) y
C47 C42 C43 C44 0.1(3) y
C41 C42 C43 C44 -178.42(18) y
C42 C43 C44 C45 1.2(3) y
C43 C44 C45 C46 -1.2(4) y
C44 C45 C46 C47 -0.1(4) y
C43 C42 C47 C46 -1.4(3) y
C41 C42 C47 C46 177.17(19) y
C45 C46 C47 C42 1.4(3) y
C4 C5 O51 C52 -173.20(14) y
C5 O51 C52 C53 -174.47(14) y
O51 C52 C53 C58 -59.6(2) y
O51 C52 C53 C54 121.56(19) y
C58 C53 C54 C55 0.0(3) y
C52 C53 C54 C55 178.90(19) y
C53 C54 C55 C56 0.7(4) y
C54 C55 C56 C57 -0.4(4) y
C55 C56 C57 C58 -0.5(4) y
C56 C57 C58 C53 1.2(3) y
C54 C53 C58 C57 -0.9(3) y
C52 C53 C58 C57 -179.84(17) y
